data_1514287
loop_
_publ_author_name
'Shen, Chengshuo'
'Anger, Emmanuel'
'Srebro, Monika'
'Vanthuyne, Nicolas'
'Deol, Kirandeep K.'
'Jefferson, Jr, Truman D'
'Muller, Gilles'
'Gareth Williams, J. A.'
'Toupet, Lo\"ic'
'Roussel, Christian'
'Autschbach, Jochen'
'R\'eau, R\'egis'
'Crassous, Jeanne'

_publ_section_title
;
 Straightforward access to mono- and bis-cycloplatinated helicenes that
 display circularly polarized phosphorescence using crystallization
 resolution methods.
;
_journal_issue 5
_journal_name_full 'Chemical science (Royal Society of Chemistry : 2010)'
_journal_page_first 1915
_journal_page_last 1927
_journal_paper_doi 10.1039/C3SC53442A
_journal_volume 5
_journal_year 2014
_chemical_formula_sum 'C37 H33 Cl5 N2 O2 Pt2 S2'
_chemical_formula_weight 1169.20
_chemical_name_systematic
;
?
;
_space_group_IT_number 19
_symmetry_cell_setting orthorhombic
_symmetry_space_group_name_Hall 'P 2ac 2ab'
_symmetry_space_group_name_H-M 'P 21 21 21'
_atom_sites_solution_hydrogens geom
_atom_sites_solution_primary direct
_atom_sites_solution_secondary difmap
_audit_creation_method SHELXL-97
_cell_angle_alpha 90.00
_cell_angle_beta 90.00
_cell_angle_gamma 90.00
_cell_formula_units_Z 4
_cell_length_a 17.2805(2)
_cell_length_b 17.2812(2)
_cell_length_c 12.5128(2)
_cell_measurement_reflns_used 11966
_cell_measurement_temperature 120(2)
_cell_measurement_theta_max 27.1
_cell_measurement_theta_min 2.0
_cell_volume 3736.67(9)
_computing_cell_refinement 'CrysAlis RED, Oxford Diffraction Ltd.,Version 1.171.35.11'
_computing_data_collection 'CrysAlis CCD, Oxford Diffraction Ltd.,Version 1.171.35.11'
_computing_data_reduction 'CrysAlis RED, Oxford Diffraction Ltd.,Version 1.171.35.11'
_computing_molecular_graphics 'MERCURY 2.4.5(CCDC, 2011)'
_computing_publication_material 'WINGX (Farrugia, 1999)'
_computing_structure_refinement 'SHELXL-97 (Sheldrick, 1997)'
_computing_structure_solution 'SIR-97_(Altomare & al., 1999)'
_diffrn_ambient_temperature 120(2)
_diffrn_detector_area_resol_mean 19.64
_diffrn_measured_fraction_theta_full 0.999
_diffrn_measured_fraction_theta_max 0.999
_diffrn_measurement_device_type 'CCD Saphire 3 Xcalibur'
_diffrn_measurement_method 'omega scan'
_diffrn_radiation_monochromator graphite
_diffrn_radiation_source 'fine-focus sealed tube'
_diffrn_radiation_type MoK\a
_diffrn_radiation_wavelength 0.71073
_diffrn_reflns_av_R_equivalents 0.0610
_diffrn_reflns_av_sigmaI/netI 0.1027
_diffrn_reflns_limit_h_max 22
_diffrn_reflns_limit_h_min -18
_diffrn_reflns_limit_k_max 22
_diffrn_reflns_limit_k_min -22
_diffrn_reflns_limit_l_max 14
_diffrn_reflns_limit_l_min -15
_diffrn_reflns_number 28455
_diffrn_reflns_theta_full 26.99
_diffrn_reflns_theta_max 26.99
_diffrn_reflns_theta_min 2.64
_exptl_absorpt_coefficient_mu 7.986
_exptl_absorpt_correction_T_max 0.73384
_exptl_absorpt_correction_T_min 0.52497
_exptl_absorpt_correction_type analytical
_exptl_absorpt_process_details 'Alcock(1970) crystallographic computing,p271'
_exptl_crystal_colour yellow
_exptl_crystal_density_diffrn 2.078
_exptl_crystal_density_method 'not measured'
_exptl_crystal_description prism
_exptl_crystal_F_000 2232
_exptl_crystal_size_max 0.147
_exptl_crystal_size_mid 0.061
_exptl_crystal_size_min 0.047
_refine_diff_density_max 1.813
_refine_diff_density_min -1.021
_refine_diff_density_rms 0.142
_refine_ls_abs_structure_details 'Flack H D (1983), Acta Cryst. A39, 876-881'
_refine_ls_abs_structure_Flack -0.018(5)
_refine_ls_extinction_method none
_refine_ls_goodness_of_fit_ref 0.796
_refine_ls_hydrogen_treatment constr
_refine_ls_matrix_type full
_refine_ls_number_parameters 445
_refine_ls_number_reflns 8115
_refine_ls_number_restraints 0
_refine_ls_restrained_S_all 0.796
_refine_ls_R_factor_all 0.0509
_refine_ls_R_factor_gt 0.0312
_refine_ls_shift/su_max 0.002
_refine_ls_shift/su_mean 0.000
_refine_ls_structure_factor_coef Fsqd
_refine_ls_weighting_details 'calc w=1/[\s^2^(Fo^2^)+(0.0093P)^2^+0.0000P] where P=(Fo^2^+2Fc^2^)/3'
_refine_ls_weighting_scheme calc
_refine_ls_wR_factor_gt 0.0397
_refine_ls_wR_factor_ref 0.0415
_reflns_number_gt 6080
_reflns_number_total 8115
_reflns_threshold_expression >2sigma(I)
_cod_data_source_file c3sc53442a.txt
_cod_data_source_block scs030
_cod_depositor_comments
;
The following automatic conversions were performed:

'_symmetry_cell_setting' value 'Orthorhombic' changed to
'orthorhombic' according to
/usr/data/users/saulius/crontab/automatic-downloads/rss-feeds/RSC/lib/dictionaries/cif_core.dic
dictionary named 'cif_core.dic' version 2.4.2 from 2011-04-26.

Automatic conversion script
Id: cif_fix_values 2281 2013-09-26 08:29:07Z andrius 

 Adding full bibliography for 1514282--1514288.cif.
;
_cod_original_sg_symbol_H-M P212121
_cod_database_code 1514287

loop_
_symmetry_equiv_pos_as_xyz
'x, y, z'
'-x+1/2, -y, z+1/2'
'x+1/2, -y+1/2, -z'
'-x, y+1/2, -z+1/2'

loop_
_atom_site_label
_atom_site_type_symbol
_atom_site_fract_x
_atom_site_fract_y
_atom_site_fract_z
_atom_site_U_iso_or_equiv
_atom_site_adp_type
_atom_site_occupancy
_atom_site_symmetry_multiplicity
_atom_site_calc_flag
_atom_site_refinement_flags
C37 C 0.6650(4) 1.2290(4) 1.2338(4) 0.0320(19) Uani 1 1 d .
H37 H 0.6099 1.2420 1.2177 0.038 Uiso 1 1 calc R
Cl3 Cl 0.70792(12) 1.31047(13) 1.29585(15) 0.0430(6) Uani 1 1 d .
Cl4 Cl 0.71141(12) 1.20914(14) 1.11346(15) 0.0558(7) Uani 1 1 d .
Cl5 Cl 0.66566(14) 1.14979(11) 1.32001(15) 0.0475(6) Uani 1 1 d .
Pt1 Pt 0.150366(18) 0.761462(14) 0.874596(18) 0.01695(7) Uani 1 1 d .
Pt2 Pt 0.340654(18) 1.172069(15) 1.078140(18) 0.01758(7) Uani 1 1 d .
Cl1 Cl 0.02261(11) 0.71286(10) 0.83802(13) 0.0264(5) Uani 1 1 d .
Cl2 Cl 0.29317(11) 1.30007(10) 1.11490(14) 0.0279(5) Uani 1 1 d .
S1 S 0.19107(11) 0.63952(10) 0.89594(13) 0.0214(5) Uani 1 1 d .
S2 S 0.45835(12) 1.21285(10) 1.03797(13) 0.0217(5) Uani 1 1 d .
O1 O 0.2729(3) 0.6191(2) 0.8771(4) 0.0309(13) Uani 1 1 d .
O2 O 0.5242(2) 1.1813(2) 1.0992(3) 0.0217(11) Uani 1 1 d .
N1 N 0.1179(3) 0.8740(3) 0.8582(4) 0.0180(14) Uani 1 1 d .
N2 N 0.2372(3) 1.1216(3) 1.1098(4) 0.0168(14) Uani 1 1 d .
C1 C 0.0520(4) 0.8961(5) 0.8090(5) 0.027(2) Uani 1 1 d .
H1 H 0.0153 0.8578 0.7893 0.032 Uiso 1 1 calc R
C2 C 0.0361(5) 0.9737(4) 0.7860(5) 0.026(2) Uani 1 1 d .
H2 H -0.0119 0.9884 0.7551 0.031 Uiso 1 1 calc R
C3 C 0.0904(4) 1.0271(4) 0.8086(5) 0.0249(19) Uani 1 1 d .
H3 H 0.0826 1.0798 0.7897 0.030 Uiso 1 1 calc R
C4 C 0.1568(5) 1.0048(3) 0.8588(4) 0.0215(15) Uani 1 1 d .
H4 H 0.1945 1.0429 0.8759 0.026 Uiso 1 1 calc R
C5 C 0.1712(4) 0.9270(3) 0.8861(4) 0.017 Uani 1 1 d .
C6 C 0.2417(4) 0.8961(4) 0.9325(5) 0.0178(17) Uani 1 1 d .
C7 C 0.2481(4) 0.8151(4) 0.9167(4) 0.0146(15) Uani 1 1 d .
C8 C 0.3229(4) 0.7817(4) 0.9292(5) 0.0191(17) Uani 1 1 d .
H8 H 0.3290 0.7272 0.9225 0.023 Uiso 1 1 calc R
C9 C 0.3865(4) 0.8272(4) 0.9508(4) 0.0198(16) Uani 1 1 d .
H9 H 0.4367 0.8046 0.9500 0.024 Uiso 1 1 calc R
C10 C 0.3785(4) 0.9060(4) 0.9740(5) 0.0178(18) Uani 1 1 d .
C11 C 0.3039(4) 0.9399(4) 0.9794(5) 0.0162(17) Uani 1 1 d .
C12 C 0.4429(4) 0.9517(4) 0.9945(4) 0.0194(17) Uani 1 1 d .
H12 H 0.4927 0.9285 0.9919 0.023 Uiso 1 1 calc R
C13 C 0.4375(4) 1.0291(4) 1.0183(5) 0.0193(18) Uani 1 1 d .
H13 H 0.4831 1.0596 1.0225 0.023 Uiso 1 1 calc R
C14 C 0.3631(4) 1.0643(4) 1.0368(4) 0.0213(18) Uani 1 1 d .
C15 C 0.2986(4) 1.0171(4) 1.0254(5) 0.0196(18) Uani 1 1 d .
C16 C 0.2301(4) 1.0460(4) 1.0794(5) 0.0157(15) Uani 1 1 d .
C17 C 0.1661(4) 1.0025(4) 1.1116(4) 0.0237(17) Uani 1 1 d .
H17 H 0.1620 0.9494 1.0930 0.028 Uiso 1 1 calc R
C18 C 0.1083(4) 1.0382(4) 1.1714(5) 0.029(2) Uani 1 1 d .
H18 H 0.0647 1.0090 1.1942 0.035 Uiso 1 1 calc R
C19 C 0.1136(4) 1.1139(5) 1.1972(5) 0.028(2) Uani 1 1 d .
H19 H 0.0733 1.1388 1.2358 0.034 Uiso 1 1 calc R
C20 C 0.1786(4) 1.1543(4) 1.1664(5) 0.0194(18) Uani 1 1 d .
H20 H 0.1826 1.2073 1.1855 0.023 Uiso 1 1 calc R
C21 C 0.1667(5) 0.6075(4) 1.0272(4) 0.0211(17) Uani 1 1 d .
C22 C 0.1921(4) 0.5357(4) 1.0618(6) 0.031(2) Uani 1 1 d .
H22 H 0.2196 0.5028 1.0143 0.037 Uiso 1 1 calc R
C23 C 0.1778(5) 0.5125(4) 1.1627(5) 0.033(2) Uani 1 1 d .
H23 H 0.1962 0.4632 1.1850 0.039 Uiso 1 1 calc R
C24 C 0.1371(5) 0.5580(4) 1.2358(5) 0.027(2) Uani 1 1 d .
C25 C 0.1119(4) 0.6289(5) 1.1991(6) 0.032(2) Uani 1 1 d .
H25 H 0.0835 0.6616 1.2457 0.038 Uiso 1 1 calc R
C26 C 0.1273(4) 0.6537(4) 1.0952(5) 0.0261(18) Uani 1 1 d .
H26 H 0.1100 0.7031 1.0723 0.031 Uiso 1 1 calc R
C27 C 0.1257(4) 0.5378(4) 1.3502(5) 0.035(2) Uani 1 1 d .
H27A H 0.1468 0.4861 1.3639 0.052 Uiso 1 1 calc R
H27B H 0.0703 0.5383 1.3670 0.052 Uiso 1 1 calc R
H27C H 0.1525 0.5757 1.3952 0.052 Uiso 1 1 calc R
C28 C 0.1370(5) 0.5722(4) 0.8186(5) 0.031(2) Uani 1 1 d .
H28A H 0.1450 0.5827 0.7425 0.046 Uiso 1 1 calc R
H28B H 0.0819 0.5772 0.8357 0.046 Uiso 1 1 calc R
H28C H 0.1543 0.5195 0.8350 0.046 Uiso 1 1 calc R
C29 C 0.4761(4) 1.1921(4) 0.9000(5) 0.0196(17) Uani 1 1 d .
C30 C 0.5503(4) 1.1803(4) 0.8652(5) 0.0207(16) Uani 1 1 d .
H30 H 0.5923 1.1853 0.9137 0.025 Uiso 1 1 calc R
C31 C 0.5642(4) 1.1613(4) 0.7599(5) 0.0214(17) Uani 1 1 d .
H31 H 0.6156 1.1506 0.7374 0.026 Uiso 1 1 calc R
C32 C 0.5049(4) 1.1577(4) 0.6869(5) 0.0215(18) Uani 1 1 d .
C33 C 0.4306(4) 1.1702(4) 0.7225(5) 0.0219(17) Uani 1 1 d .
H33 H 0.3888 1.1662 0.6736 0.026 Uiso 1 1 calc R
C34 C 0.4154(4) 1.1886(4) 0.8293(5) 0.0282(19) Uani 1 1 d .
H34 H 0.3640 1.1985 0.8525 0.034 Uiso 1 1 calc R
C35 C 0.5190(4) 1.1380(4) 0.5720(5) 0.0255(19) Uani 1 1 d .
H35A H 0.4698 1.1388 0.5330 0.038 Uiso 1 1 calc R
H35B H 0.5419 1.0862 0.5671 0.038 Uiso 1 1 calc R
H35C H 0.5545 1.1759 0.5407 0.038 Uiso 1 1 calc R
C36 C 0.4691(4) 1.3148(4) 1.0390(5) 0.029(2) Uani 1 1 d .
H36A H 0.4608 1.3343 1.1116 0.043 Uiso 1 1 calc R
H36B H 0.4311 1.3381 0.9906 0.043 Uiso 1 1 calc R
H36C H 0.5214 1.3285 1.0153 0.043 Uiso 1 1 calc R

loop_
_atom_site_aniso_label
_atom_site_aniso_U_11
_atom_site_aniso_U_22
_atom_site_aniso_U_33
_atom_site_aniso_U_23
_atom_site_aniso_U_13
_atom_site_aniso_U_12
C37 0.010(4) 0.063(5) 0.024(3) -0.005(3) -0.002(4) -0.008(5)
Cl3 0.0363(14) 0.0468(16) 0.0458(13) -0.0038(11) 0.0012(11) -0.0063(11)
Cl4 0.0306(13) 0.105(2) 0.0317(11) -0.0187(11) 0.0081(10) -0.0120(12)
Cl5 0.0403(15) 0.0449(13) 0.0574(12) 0.0073(9) -0.0027(13) 0.0017(12)
Pt1 0.01509(15) 0.01676(15) 0.01900(13) -0.00145(11) -0.00033(15) -0.00154(14)
Pt2 0.01682(16) 0.01666(15) 0.01925(13) -0.00226(11) -0.00124(15) -0.00164(16)
Cl1 0.0185(11) 0.0307(12) 0.0300(10) 0.0013(8) -0.0024(8) -0.0086(8)
Cl2 0.0321(12) 0.0200(10) 0.0317(10) -0.0077(8) -0.0026(10) 0.0009(9)
S1 0.0190(11) 0.0178(11) 0.0274(12) -0.0037(8) 0.0020(8) -0.0033(8)
S2 0.0237(13) 0.0224(12) 0.0191(9) -0.0035(8) -0.0010(9) -0.0039(9)
O1 0.030(3) 0.015(3) 0.048(3) -0.005(3) 0.002(3) -0.001(2)
O2 0.016(3) 0.026(3) 0.023(3) -0.003(2) -0.004(2) -0.005(2)
N1 0.012(3) 0.028(4) 0.015(3) 0.004(3) -0.002(3) 0.001(3)
N2 0.025(4) 0.009(3) 0.015(3) -0.007(2) -0.010(3) 0.000(3)
C1 0.020(5) 0.048(6) 0.012(4) -0.001(4) 0.003(3) 0.000(4)
C2 0.024(5) 0.036(5) 0.017(4) -0.002(4) -0.013(4) 0.009(4)
C3 0.033(6) 0.016(5) 0.026(4) 0.000(3) -0.002(4) 0.008(4)
C4 0.023(4) 0.017(4) 0.025(4) -0.004(3) -0.007(4) -0.001(4)
C5 0.018 0.015 0.019 -0.002 0.009 0.004
C6 0.021(5) 0.016(4) 0.017(4) -0.002(3) 0.008(3) 0.005(3)
C7 0.021(4) 0.018(4) 0.004(3) 0.001(3) -0.002(3) 0.006(3)
C8 0.023(5) 0.010(4) 0.024(4) -0.001(3) -0.001(3) 0.003(3)
C9 0.016(4) 0.021(4) 0.022(4) 0.006(3) -0.002(3) 0.007(4)
C10 0.020(5) 0.018(5) 0.016(4) -0.004(3) 0.003(3) 0.001(3)
C11 0.027(5) 0.005(4) 0.017(4) -0.005(3) -0.005(3) 0.000(3)
C12 0.016(5) 0.025(5) 0.018(4) 0.003(3) -0.002(3) 0.005(3)
C13 0.017(5) 0.018(5) 0.024(4) 0.003(3) 0.000(4) -0.006(3)
C14 0.012(5) 0.037(5) 0.014(3) 0.006(3) -0.003(3) 0.000(4)
C15 0.021(5) 0.024(5) 0.014(4) 0.000(3) 0.004(3) 0.003(4)
C16 0.014(4) 0.022(4) 0.011(3) 0.000(3) -0.004(3) -0.001(3)
C17 0.028(5) 0.025(4) 0.019(4) -0.007(3) 0.004(4) -0.003(4)
C18 0.023(5) 0.037(6) 0.026(4) 0.001(4) 0.013(4) -0.013(4)
C19 0.025(5) 0.035(5) 0.025(4) -0.005(4) 0.004(4) 0.004(4)
C20 0.017(5) 0.013(4) 0.028(4) -0.013(3) -0.006(3) 0.001(3)
C21 0.020(5) 0.022(4) 0.022(4) -0.006(3) -0.002(4) -0.005(4)
C22 0.027(5) 0.032(5) 0.034(5) -0.005(4) 0.007(4) 0.008(4)
C23 0.049(7) 0.021(4) 0.029(4) 0.006(4) -0.006(4) 0.006(4)
C24 0.033(6) 0.016(4) 0.033(4) 0.010(3) 0.001(4) -0.003(4)
C25 0.028(6) 0.039(6) 0.029(5) -0.014(4) 0.016(4) 0.001(4)
C26 0.023(5) 0.018(4) 0.037(4) -0.004(3) 0.001(3) 0.004(3)
C27 0.046(6) 0.028(5) 0.031(5) 0.007(3) 0.005(4) 0.004(4)
C28 0.036(6) 0.019(4) 0.036(4) -0.006(3) 0.006(4) -0.003(4)
C29 0.024(5) 0.017(4) 0.018(4) -0.001(3) -0.012(3) -0.003(3)
C30 0.022(4) 0.018(4) 0.023(4) 0.002(4) -0.002(3) -0.009(3)
C31 0.014(4) 0.028(5) 0.022(4) 0.000(3) -0.001(3) -0.004(4)
C32 0.033(5) 0.009(4) 0.023(4) 0.004(3) 0.004(4) -0.001(4)
C33 0.024(5) 0.024(4) 0.018(4) 0.006(3) -0.009(3) -0.003(4)
C34 0.019(5) 0.040(5) 0.025(4) -0.003(4) 0.003(3) 0.002(4)
C35 0.035(5) 0.019(4) 0.022(4) 0.000(3) -0.007(4) -0.004(3)
C36 0.042(6) 0.027(5) 0.017(4) -0.008(3) 0.008(4) -0.011(4)

loop_
_atom_type_symbol
_atom_type_description
_atom_type_scat_dispersion_real
_atom_type_scat_dispersion_imag
_atom_type_scat_source
C C 0.0033 0.0016 'International Tables Vol C Tables 4.2.6.8 and 6.1.1.4'
H H 0.0000 0.0000 'International Tables Vol C Tables 4.2.6.8 and 6.1.1.4'
N N 0.0061 0.0033 'International Tables Vol C Tables 4.2.6.8 and 6.1.1.4'
O O 0.0106 0.0060 'International Tables Vol C Tables 4.2.6.8 and 6.1.1.4'
S S 0.1246 0.1234 'International Tables Vol C Tables 4.2.6.8 and 6.1.1.4'
Cl Cl 0.1484 0.1585 'International Tables Vol C Tables 4.2.6.8 and 6.1.1.4'
Pt Pt -1.7033 8.3905 'International Tables Vol C Tables 4.2.6.8 and 6.1.1.4'

loop_
_geom_angle_atom_site_label_1
_geom_angle_atom_site_label_2
_geom_angle_atom_site_label_3
_geom_angle
Cl4 C37 Cl5 112.2(4)
Cl4 C37 Cl3 110.1(4)
Cl5 C37 Cl3 110.5(3)
Cl4 C37 H37 108.0
Cl5 C37 H37 108.0
Cl3 C37 H37 108.0
C7 Pt1 N1 79.4(2)
C7 Pt1 S1 98.04(19)
N1 Pt1 S1 177.44(17)
C7 Pt1 Cl1 171.16(18)
N1 Pt1 Cl1 93.50(16)
S1 Pt1 Cl1 88.99(6)
C14 Pt2 N2 79.5(3)
C14 Pt2 S2 93.5(2)
N2 Pt2 S2 173.00(15)
C14 Pt2 Cl2 170.7(2)
N2 Pt2 Cl2 93.30(15)
S2 Pt2 Cl2 93.68(6)
O1 S1 C28 105.0(3)
O1 S1 C21 107.5(3)
C28 S1 C21 100.0(3)
O1 S1 Pt1 120.5(2)
C28 S1 Pt1 112.7(2)
C21 S1 Pt1 109.1(2)
O2 S2 C36 106.4(3)
O2 S2 C29 107.1(3)
C36 S2 C29 100.9(3)
O2 S2 Pt2 118.28(18)
C36 S2 Pt2 114.3(3)
C29 S2 Pt2 108.2(2)
C1 N1 C5 120.1(6)
C1 N1 Pt1 123.4(5)
C5 N1 Pt1 115.9(4)
C20 N2 C16 118.4(6)
C20 N2 Pt2 125.4(4)
C16 N2 Pt2 115.8(4)
N1 C1 C2 122.1(7)
N1 C1 H1 118.9
C2 C1 H1 118.9
C3 C2 C1 118.5(7)
C3 C2 H2 120.8
C1 C2 H2 120.8
C2 C3 C4 119.3(7)
C2 C3 H3 120.4
C4 C3 H3 120.4
C3 C4 C5 122.0(7)
C3 C4 H4 119.0
C5 C4 H4 119.0
N1 C5 C4 117.8(6)
N1 C5 C6 115.3(6)
C4 C5 C6 126.6(6)
C7 C6 C11 121.1(6)
C7 C6 C5 111.9(6)
C11 C6 C5 126.6(6)
C6 C7 C8 117.2(6)
C6 C7 Pt1 115.4(5)
C8 C7 Pt1 127.4(5)
C9 C8 C7 120.9(6)
C9 C8 H8 119.6
C7 C8 H8 119.6
C8 C9 C10 121.1(6)
C8 C9 H9 119.4
C10 C9 H9 119.4
C12 C10 C9 120.8(7)
C12 C10 C11 119.1(7)
C9 C10 C11 120.1(6)
C10 C11 C6 116.3(6)
C10 C11 C15 117.0(6)
C6 C11 C15 126.6(7)
C13 C12 C10 122.6(7)
C13 C12 H12 118.7
C10 C12 H12 118.7
C12 C13 C14 120.5(7)
C12 C13 H13 119.7
C14 C13 H13 119.7
C15 C14 C13 116.8(7)
C15 C14 Pt2 115.1(5)
C13 C14 Pt2 128.1(5)
C14 C15 C16 113.9(6)
C14 C15 C11 121.9(7)
C16 C15 C11 123.4(7)
N2 C16 C17 120.3(6)
N2 C16 C15 112.7(6)
C17 C16 C15 126.5(6)
C18 C17 C16 119.0(6)
C18 C17 H17 120.5
C16 C17 H17 120.5
C19 C18 C17 120.6(7)
C19 C18 H18 119.7
C17 C18 H18 119.7
C18 C19 C20 118.6(7)
C18 C19 H19 120.7
C20 C19 H19 120.7
N2 C20 C19 122.9(6)
N2 C20 H20 118.6
C19 C20 H20 118.6
C26 C21 C22 119.5(6)
C26 C21 S1 121.1(5)
C22 C21 S1 119.3(5)
C23 C22 C21 120.0(7)
C23 C22 H22 120.0
C21 C22 H22 120.0
C22 C23 C24 122.5(7)
C22 C23 H23 118.7
C24 C23 H23 118.7
C25 C24 C23 116.2(6)
C25 C24 C27 119.2(6)
C23 C24 C27 124.4(7)
C24 C25 C26 121.5(7)
C24 C25 H25 119.2
C26 C25 H25 119.2
C21 C26 C25 120.2(6)
C21 C26 H26 119.9
C25 C26 H26 119.9
C24 C27 H27A 109.5
C24 C27 H27B 109.5
H27A C27 H27B 109.5
C24 C27 H27C 109.5
H27A C27 H27C 109.5
H27B C27 H27C 109.5
S1 C28 H28A 109.5
S1 C28 H28B 109.5
H28A C28 H28B 109.5
S1 C28 H28C 109.5
H28A C28 H28C 109.5
H28B C28 H28C 109.5
C30 C29 C34 120.3(6)
C30 C29 S2 119.8(5)
C34 C29 S2 119.9(6)
C29 C30 C31 120.1(6)
C29 C30 H30 120.0
C31 C30 H30 120.0
C32 C31 C30 121.1(7)
C32 C31 H31 119.4
C30 C31 H31 119.4
C31 C32 C33 118.2(6)
C31 C32 C35 121.8(7)
C33 C32 C35 119.9(7)
C32 C33 C34 121.4(6)
C32 C33 H33 119.3
C34 C33 H33 119.3
C29 C34 C33 118.8(7)
C29 C34 H34 120.6
C33 C34 H34 120.6
C32 C35 H35A 109.5
C32 C35 H35B 109.5
H35A C35 H35B 109.5
C32 C35 H35C 109.5
H35A C35 H35C 109.5
H35B C35 H35C 109.5
S2 C36 H36A 109.5
S2 C36 H36B 109.5
H36A C36 H36B 109.5
S2 C36 H36C 109.5
H36A C36 H36C 109.5
H36B C36 H36C 109.5

loop_
_geom_bond_atom_site_label_1
_geom_bond_atom_site_label_2
_geom_bond_distance
C37 Cl4 1.740(6)
C37 Cl5 1.742(7)
C37 Cl3 1.770(7)
C37 H37 1.0000
Pt1 C7 1.998(6)
Pt1 N1 2.034(5)
Pt1 S1 2.2376(18)
Pt1 Cl1 2.4059(18)
Pt2 C14 1.971(7)
Pt2 N2 2.029(5)
Pt2 S2 2.210(2)
Pt2 Cl2 2.4038(17)
S1 O1 1.476(5)
S1 C28 1.779(6)
S1 C21 1.784(6)
S2 O2 1.477(4)
S2 C36 1.772(7)
S2 C29 1.790(6)
N1 C1 1.349(8)
N1 C5 1.346(7)
N2 C20 1.359(7)
N2 C16 1.366(8)
C1 C2 1.398(10)
C1 H1 0.9500
C2 C3 1.347(9)
C2 H2 0.9500
C3 C4 1.363(9)
C3 H3 0.9500
C4 C5 1.409(7)
C4 H4 0.9500
C5 C6 1.452(9)
C6 C7 1.418(8)
C6 C11 1.439(9)
C7 C8 1.424(8)
C8 C9 1.379(8)
C8 H8 0.9500
C9 C10 1.400(9)
C9 H9 0.9500
C10 C12 1.388(9)
C10 C11 1.418(9)
C11 C15 1.456(9)
C12 C13 1.373(8)
C12 H12 0.9500
C13 C14 1.441(9)
C13 H13 0.9500
C14 C15 1.389(9)
C15 C16 1.451(9)
C16 C17 1.398(8)
C17 C18 1.391(9)
C17 H17 0.9500
C18 C19 1.350(9)
C18 H18 0.9500
C19 C20 1.377(9)
C19 H19 0.9500
C20 H20 0.9500
C21 C26 1.350(8)
C21 C22 1.387(8)
C22 C23 1.348(8)
C22 H22 0.9500
C23 C24 1.397(9)
C23 H23 0.9500
C24 C25 1.378(9)
C24 C27 1.488(8)
C25 C26 1.394(8)
C25 H25 0.9500
C26 H26 0.9500
C27 H27A 0.9800
C27 H27B 0.9800
C27 H27C 0.9800
C28 H28A 0.9800
C28 H28B 0.9800
C28 H28C 0.9800
C29 C30 1.370(8)
C29 C34 1.374(8)
C30 C31 1.378(8)
C30 H30 0.9500
C31 C32 1.374(8)
C31 H31 0.9500
C32 C33 1.375(9)
C32 C35 1.497(8)
C33 C34 1.398(8)
C33 H33 0.9500
C34 H34 0.9500
C35 H35A 0.9800
C35 H35B 0.9800
C35 H35C 0.9800
C36 H36A 0.9800
C36 H36B 0.9800
C36 H36C 0.9800

loop_
_geom_torsion_atom_site_label_1
_geom_torsion_atom_site_label_2
_geom_torsion_atom_site_label_3
_geom_torsion_atom_site_label_4
_geom_torsion
C7 Pt1 S1 O1 -31.5(3)
N1 Pt1 S1 O1 -40(3)
Cl1 Pt1 S1 O1 153.9(2)
C7 Pt1 S1 C28 -156.4(3)
N1 Pt1 S1 C28 -164(3)
Cl1 Pt1 S1 C28 28.9(3)
C7 Pt1 S1 C21 93.4(3)
N1 Pt1 S1 C21 85(3)
Cl1 Pt1 S1 C21 -81.2(3)
C14 Pt2 S2 O2 -63.4(3)
N2 Pt2 S2 O2 -61.8(12)
Cl2 Pt2 S2 O2 122.6(2)
C14 Pt2 S2 C36 170.0(3)
N2 Pt2 S2 C36 171.7(11)
Cl2 Pt2 S2 C36 -3.9(2)
C14 Pt2 S2 C29 58.5(3)
N2 Pt2 S2 C29 60.1(12)
Cl2 Pt2 S2 C29 -115.5(2)
C7 Pt1 N1 C1 167.9(5)
S1 Pt1 N1 C1 176(3)
Cl1 Pt1 N1 C1 -17.5(5)
C7 Pt1 N1 C5 -3.1(4)
S1 Pt1 N1 C5 5(4)
Cl1 Pt1 N1 C5 171.6(4)
C14 Pt2 N2 C20 167.3(5)
S2 Pt2 N2 C20 165.6(9)
Cl2 Pt2 N2 C20 -18.7(5)
C14 Pt2 N2 C16 -6.4(4)
S2 Pt2 N2 C16 -8.0(15)
Cl2 Pt2 N2 C16 167.6(4)
C5 N1 C1 C2 -0.6(10)
Pt1 N1 C1 C2 -171.1(5)
N1 C1 C2 C3 3.8(10)
C1 C2 C3 C4 -4.0(10)
C2 C3 C4 C5 1.3(10)
C1 N1 C5 C4 -2.2(9)
Pt1 N1 C5 C4 169.1(4)
C1 N1 C5 C6 -176.3(6)
Pt1 N1 C5 C6 -5.1(7)
C3 C4 C5 N1 1.9(9)
C3 C4 C5 C6 175.3(6)
N1 C5 C6 C7 13.7(8)
C4 C5 C6 C7 -159.8(6)
N1 C5 C6 C11 -172.8(6)
C4 C5 C6 C11 13.7(10)
C11 C6 C7 C8 -11.9(9)
C5 C6 C7 C8 161.9(5)
C11 C6 C7 Pt1 169.8(5)
C5 C6 C7 Pt1 -16.3(7)
N1 Pt1 C7 C6 10.8(5)
S1 Pt1 C7 C6 -168.8(4)
Cl1 Pt1 C7 C6 -26.4(15)
N1 Pt1 C7 C8 -167.2(6)
S1 Pt1 C7 C8 13.2(6)
Cl1 Pt1 C7 C8 155.6(8)
C6 C7 C8 C9 -3.0(9)
Pt1 C7 C8 C9 175.0(4)
C7 C8 C9 C10 7.9(9)
C8 C9 C10 C12 -179.2(6)
C8 C9 C10 C11 2.3(9)
C12 C10 C11 C6 165.1(6)
C9 C10 C11 C6 -16.3(9)
C12 C10 C11 C15 -11.1(9)
C9 C10 C11 C15 167.4(5)
C7 C6 C11 C10 21.4(10)
C5 C6 C11 C10 -151.5(6)
C7 C6 C11 C15 -162.8(6)
C5 C6 C11 C15 24.3(11)
C9 C10 C12 C13 -179.5(5)
C11 C10 C12 C13 -1.0(10)
C10 C12 C13 C14 8.2(9)
C12 C13 C14 C15 -2.3(9)
C12 C13 C14 Pt2 177.0(4)
N2 Pt2 C14 C15 14.3(5)
S2 Pt2 C14 C15 -165.9(4)
Cl2 Pt2 C14 C15 -26.1(15)
N2 Pt2 C14 C13 -165.1(6)
S2 Pt2 C14 C13 14.7(5)
Cl2 Pt2 C14 C13 154.5(8)
C13 C14 C15 C16 159.6(6)
Pt2 C14 C15 C16 -19.8(7)
C13 C14 C15 C11 -10.3(9)
Pt2 C14 C15 C11 170.2(4)
C10 C11 C15 C14 17.1(9)
C6 C11 C15 C14 -158.6(6)
C10 C11 C15 C16 -151.9(6)
C6 C11 C15 C16 32.3(10)
C20 N2 C16 C17 -3.8(9)
Pt2 N2 C16 C17 170.3(5)
C20 N2 C16 C15 -176.4(6)
Pt2 N2 C16 C15 -2.3(7)
C14 C15 C16 N2 14.1(8)
C11 C15 C16 N2 -176.1(5)
C14 C15 C16 C17 -158.0(6)
C11 C15 C16 C17 11.8(11)
N2 C16 C17 C18 2.6(10)
C15 C16 C17 C18 174.1(6)
C16 C17 C18 C19 0.5(11)
C17 C18 C19 C20 -2.2(11)
C16 N2 C20 C19 2.1(9)
Pt2 N2 C20 C19 -171.4(5)
C18 C19 C20 N2 0.9(10)
O1 S1 C21 C26 134.2(6)
C28 S1 C21 C26 -116.4(6)
Pt1 S1 C21 C26 2.0(7)
O1 S1 C21 C22 -42.3(7)
C28 S1 C21 C22 67.0(6)
Pt1 S1 C21 C22 -174.5(5)
C26 C21 C22 C23 -0.3(11)
S1 C21 C22 C23 176.3(6)
C21 C22 C23 C24 0.6(12)
C22 C23 C24 C25 -0.1(12)
C22 C23 C24 C27 -174.7(7)
C23 C24 C25 C26 -0.7(11)
C27 C24 C25 C26 174.1(7)
C22 C21 C26 C25 -0.5(11)
S1 C21 C26 C25 -177.0(5)
C24 C25 C26 C21 1.0(11)
O2 S2 C29 C30 -24.0(6)
C36 S2 C29 C30 87.2(6)
Pt2 S2 C29 C30 -152.5(5)
O2 S2 C29 C34 156.5(5)
C36 S2 C29 C34 -92.3(6)
Pt2 S2 C29 C34 28.0(6)
C34 C29 C30 C31 -3.0(10)
S2 C29 C30 C31 177.5(5)
C29 C30 C31 C32 3.3(10)
C30 C31 C32 C33 -2.8(10)
C30 C31 C32 C35 179.3(6)
C31 C32 C33 C34 2.0(11)
C35 C32 C33 C34 179.9(6)
C30 C29 C34 C33 2.2(10)
S2 C29 C34 C33 -178.3(5)
C32 C33 C34 C29 -1.7(11)
